data_4133796
loop_
_publ_author_name
'Chen, Zhijie'
'Thiam, Zeynabou'
'Shkurenko, Aleksander'
'Weselinski, Lukasz J.'
'Adil, Karim'
'Jiang, Hao'
'Alezi, Dalal'
'Assen, Ayalew H.'
'O'Keeffe, Michael'
'Eddaoudi, Mohamed'

_publ_section_title
;
 Enriching the Reticular Chemistry Repertoire with Minimal Edge-Transitive
 Related Nets: Access to Highly Coordinated Metal-Organic Frameworks Based
 on Double Six-Membered Rings as Net-Coded Building Units.
;
_journal_issue 51
_journal_name_full 'Journal of the American Chemical Society'
_journal_page_first 20480
_journal_page_last 20489
_journal_paper_doi 10.1021/jacs.9b11260
_journal_volume 141
_journal_year 2019
_chemical_formula_moiety '5(C2 H8 N 1+), (C132 H120 N24 O73 Tb15 5-)'
_chemical_formula_sum 'C142 H160 N29 O73 Tb15'
_chemical_formula_weight 5824.78
_space_group_crystal_system hexagonal
_space_group_IT_number 194
_space_group_name_Hall '-P 6c 2c'
_space_group_name_H-M_alt 'P 63/m m c'
_atom_sites_solution_hydrogens geom
_atom_sites_solution_primary direct
_atom_sites_solution_secondary difmap
_audit_creation_method SHELXL-2014/7
_cell_angle_alpha 90
_cell_angle_beta 90
_cell_angle_gamma 120
_cell_formula_units_Z 2
_cell_length_a 22.7138(9)
_cell_length_b 22.7138(9)
_cell_length_c 50.592(3)
_cell_measurement_reflns_used 9782
_cell_measurement_temperature 100.0(1)
_cell_measurement_theta_max 66.47
_cell_measurement_theta_min 2.85
_cell_volume 22604.4(18)
_computing_cell_refinement 'SAINT v8.34A (Bruker, 2013)'
_computing_data_collection 'Bruker APEX2 v2009.3-0 (Bruker AXS Inc., 2009)'
_computing_data_reduction 'SAINT v8.34A (Bruker, 2013)'
_computing_molecular_graphics 'DIAMOND (Crystal Impact GbR, 2009'
_computing_publication_material 'PublCIF. Westrip, S. P. (2010). J. Appl. Cryst. 43, 920-925.'
_computing_structure_refinement 'SHELXL-2014/7 (Sheldrick, 2014)'
_computing_structure_solution 'ShelXS (Sheldrick, 2008)'
_diffrn_ambient_temperature 100.0(1)
_diffrn_measured_fraction_theta_full 0.999
_diffrn_measured_fraction_theta_max 0.999
_diffrn_measurement_device_type 'Bruker X8 PROSPECTOR APEX2 CCD'
_diffrn_measurement_method '\f and \w scans'
_diffrn_radiation_monochromator mirrors
_diffrn_radiation_type CuK\a
_diffrn_radiation_wavelength 1.54178
_diffrn_reflns_av_R_equivalents 0.0668
_diffrn_reflns_av_unetI/netI 0.0338
_diffrn_reflns_Laue_measured_fraction_full 0.999
_diffrn_reflns_Laue_measured_fraction_max 0.999
_diffrn_reflns_limit_h_max 25
_diffrn_reflns_limit_h_min -25
_diffrn_reflns_limit_k_max 23
_diffrn_reflns_limit_k_min -25
_diffrn_reflns_limit_l_max 52
_diffrn_reflns_limit_l_min -57
_diffrn_reflns_number 119532
_diffrn_reflns_point_group_measured_fraction_full 0.999
_diffrn_reflns_point_group_measured_fraction_max 0.999
_diffrn_reflns_theta_full 61.159
_diffrn_reflns_theta_max 61.159
_diffrn_reflns_theta_min 3.452
_diffrn_source 'Incoatec I\ms'
_exptl_absorpt_coefficient_mu 11.596
_exptl_absorpt_correction_T_max 0.1009
_exptl_absorpt_correction_T_min 0.0144
_exptl_absorpt_correction_type multi-scan
_exptl_absorpt_process_details
;
SADABS-2016/2 (Bruker,2016/2) was used for absorption correction.
wR2(int) was 0.1352 before and 0.0755 after correction.
The Ratio of minimum to maximum transmission is 0.1427.
The \l/2 correction factor is Not present.
;
_exptl_crystal_colour colorless
_exptl_crystal_density_diffrn 0.856
_exptl_crystal_description 'hexagonal prism'
_exptl_crystal_F_000 5548
_exptl_crystal_size_max 0.200
_exptl_crystal_size_mid 0.160
_exptl_crystal_size_min 0.030
_refine_diff_density_max 1.661
_refine_diff_density_min -0.909
_refine_diff_density_rms 0.135
_refine_ls_extinction_method none
_refine_ls_goodness_of_fit_ref 1.226
_refine_ls_hydrogen_treatment constr
_refine_ls_matrix_type full
_refine_ls_number_parameters 194
_refine_ls_number_reflns 6379
_refine_ls_number_restraints 33
_refine_ls_restrained_S_all 1.229
_refine_ls_R_factor_all 0.0939
_refine_ls_R_factor_gt 0.0846
_refine_ls_shift/su_max 0.000
_refine_ls_shift/su_mean 0.000
_refine_ls_structure_factor_coef Fsqd
_refine_ls_weighting_details 'w=1/[\s^2^(Fo^2^)+(0.2000P)^2^] where P=(Fo^2^+2Fc^2^)/3'
_refine_ls_weighting_scheme calc
_refine_ls_wR_factor_gt 0.2713
_refine_ls_wR_factor_ref 0.2785
_reflns_Friedel_coverage 0.000
_reflns_number_gt 5171
_reflns_number_total 6379
_reflns_threshold_expression 'I > 2\s(I)'
_cod_data_source_file ja9b11260_si_005.cif
_cod_data_source_block Tb_urx_MOF_1
_cod_depositor_comments 'Adding full bibliography for 4133792--4133796.cif.'
_cod_original_cell_volume 22604(2)
_cod_database_code 4133796
_shelx_shelxl_version_number 2014/7
_shelx_space_group_comment
;
The symmetry employed for this shelxl refinement is uniquely defined
by the following loop, which should always be used as a source of
symmetry information in preference to the above space-group names.
They are only intended as comments.
;
_shelx_estimated_absorpt_t_min 0.205
_shelx_estimated_absorpt_t_max 0.722
_platon_squeeze_void_probe_radius 1.20

loop_
_space_group_symop_operation_xyz
'x, y, z'
'x-y, x, z+1/2'
'-y, x-y, z'
'-x, -y, z+1/2'
'-x+y, -x, z'
'y, -x+y, z+1/2'
'x-y, -y, -z'
'-x, -x+y, -z'
'y, x, -z'
'-y, -x, -z+1/2'
'-x+y, y, -z+1/2'
'x, x-y, -z+1/2'
'-x, -y, -z'
'-x+y, -x, -z-1/2'
'y, -x+y, -z'
'x, y, -z-1/2'
'x-y, x, -z'
'-y, x-y, -z-1/2'
'-x+y, y, z'
'x, x-y, z'
'-y, -x, z'
'y, x, z-1/2'
'x-y, -y, z-1/2'
'-x, -x+y, z-1/2'

loop_
_atom_site_label
_atom_site_type_symbol
_atom_site_fract_x
_atom_site_fract_y
_atom_site_fract_z
_atom_site_U_iso_or_equiv
_atom_site_adp_type
_atom_site_occupancy
_atom_site_site_symmetry_order
_atom_site_calc_flag
_atom_site_refinement_flags_posn
_atom_site_refinement_flags_adp
_atom_site_refinement_flags_occupancy
Tb1 Tb 0.55322(3) 0.27661(2) 0.21144(2) 0.1003(4) Uani 1 2 d S T P
Tb2 Tb 0.56492(2) 0.43508(2) 0.2500 0.0843(4) Uani 1 4 d S T P
O1M O 0.6667 0.3333 0.2229(3) 0.077(3) Uani 1 6 d S TU P
O1H O 0.5414(3) 0.3255(3) 0.2500 0.089(2) Uani 1 2 d S TU P
H1H H 0.4973 0.3061 0.2500 0.106 Uiso 1 2 calc R U P
O2H O 0.60383(19) 0.39617(19) 0.2097(2) 0.100(3) Uani 1 2 d S TU P
H2H H 0.5918 0.4082 0.1953 0.120 Uiso 1 2 calc R U P
O1W O 0.4977(8) 0.5023(8) 0.2500 0.254(14) Uani 1 4 d S T P
O1 O 0.4637(3) 0.2942(3) 0.20283(19) 0.130(3) Uani 1 1 d . . .
O2 O 0.4751(3) 0.3891(3) 0.22101(17) 0.115(2) Uani 1 1 d . . .
C1 C 0.4448(4) 0.3364(5) 0.2070(2) 0.108(3) Uani 1 1 d D . .
C2 C 0.3775(2) 0.3203(3) 0.19557(15) 0.106(3) Uani 1 1 d DG . .
C3 C 0.3420(3) 0.2608(3) 0.18100(16) 0.121(4) Uani 1 1 d G . .
H3 H 0.3598 0.2311 0.1790 0.145 Uiso 1 1 calc R U .
C4 C 0.2803(3) 0.2447(3) 0.16934(15) 0.128(4) Uani 1 1 d G . .
H4 H 0.2560 0.2040 0.1594 0.154 Uiso 1 1 calc R U .
C5 C 0.2542(2) 0.2881(3) 0.17225(14) 0.113(3) Uani 1 1 d DG . .
C6 C 0.2897(3) 0.3476(3) 0.18682(16) 0.120(4) Uani 1 1 d G . .
H6 H 0.2719 0.3773 0.1888 0.144 Uiso 1 1 calc R U .
C7 C 0.3514(3) 0.3637(3) 0.19848(15) 0.126(4) Uani 1 1 d G . .
H7 H 0.3757 0.4044 0.2084 0.151 Uiso 1 1 calc R U .
C8 C 0.1426(4) 0.2852(8) 0.1712(3) 0.115(5) Uani 1 2 d DS T P
H8 H 0.1534 0.3068 0.1880 0.138 Uiso 1 2 calc R U P
C9 C 0.1879(4) 0.2701(6) 0.15947(18) 0.119(4) Uani 1 1 d D . .
C10 C 0.1708(4) 0.2359(6) 0.13593(18) 0.113(3) Uani 1 1 d D . .
H10 H 0.2014 0.2247 0.1277 0.135 Uiso 1 1 calc R U .
C11 C 0.1088(4) 0.2176(8) 0.1240(2) 0.103(4) Uani 1 2 d DS T P
C12 C 0.0872(4) 0.1745(8) 0.0996(2) 0.117(4) Uani 1 2 d DS T P
N1 N 0.1265(5) 0.1539(5) 0.08798(16) 0.112(2) Uani 1 1 d . . .
N2 N 0.0885(4) 0.1185(4) 0.06693(13) 0.103(2) Uani 1 1 d . . .
Tb3 Tb 0.11654(4) 0.05827(2) 0.03115(2) 0.0950(4) Uani 1 2 d S T P
O3H O 0.0000 0.0000 0.0393(2) 0.083(3) Uani 1 6 d S T P
H3H H 0.0000 0.0000 0.0565 0.100 Uiso 1 6 calc R U P
O4H O 0.0533(2) 0.1067(4) 0.01441(14) 0.093(2) Uani 1 2 d S T P
H4H H 0.0742 0.1483 0.0202 0.112 Uiso 1 2 calc R U P
O2W O 0.2077(7) 0.1038(3) 0.0637(2) 0.141(4) Uani 1 2 d S T P
O1F O 0.2000(4) 0.0311(4) 0.01920(13) 0.121(2) Uani 1 1 d . U .
C1F C 0.2124(10) 0.0000 0.0000 0.154(6) Uani 1 2 d S TU P
H1F H 0.2542 0.0000 0.0000 0.185 Uiso 1 2 calc R U P
O1WH O 0.5780(10) 0.2890(5) 0.1692(4) 0.184(6) Uani 1 2 d S TU P

loop_
_atom_site_aniso_label
_atom_site_aniso_U_11
_atom_site_aniso_U_22
_atom_site_aniso_U_33
_atom_site_aniso_U_23
_atom_site_aniso_U_13
_atom_site_aniso_U_12
Tb1 0.0581(4) 0.0588(4) 0.1837(10) -0.00833(18) -0.0167(4) 0.0290(2)
Tb2 0.0508(4) 0.0508(4) 0.1461(9) 0.000 0.000 0.0213(3)
O1M 0.042(3) 0.042(3) 0.148(9) 0.000 0.000 0.0210(15)
O1H 0.060(3) 0.046(3) 0.175(7) 0.000 0.000 0.037(3)
O2H 0.073(3) 0.073(3) 0.164(8) 0.015(2) -0.015(2) 0.043(4)
O1W 0.119(9) 0.119(9) 0.47(5) 0.000 0.000 0.015(12)
O1 0.085(4) 0.091(4) 0.233(8) -0.027(5) -0.045(5) 0.059(4)
O2 0.073(3) 0.081(4) 0.189(7) 0.000(4) -0.026(4) 0.037(3)
C1 0.071(5) 0.085(6) 0.171(9) -0.011(6) -0.016(5) 0.042(5)
C2 0.064(4) 0.103(6) 0.161(8) -0.021(6) -0.029(5) 0.048(5)
C3 0.088(6) 0.123(8) 0.181(10) -0.044(7) -0.028(6) 0.075(6)
C4 0.109(7) 0.117(8) 0.184(11) -0.046(8) -0.043(7) 0.076(7)
C5 0.077(5) 0.149(8) 0.148(8) -0.041(7) -0.024(5) 0.083(6)
C6 0.079(5) 0.107(7) 0.179(10) -0.055(7) -0.023(6) 0.050(5)
C7 0.082(6) 0.122(8) 0.187(10) -0.050(7) -0.026(6) 0.061(6)
C8 0.088(5) 0.148(13) 0.130(10) -0.040(9) -0.020(5) 0.074(6)
C9 0.097(6) 0.163(10) 0.127(7) -0.060(7) -0.034(6) 0.088(7)
C10 0.078(5) 0.131(8) 0.139(8) -0.042(6) -0.006(5) 0.060(5)
C11 0.091(5) 0.126(10) 0.104(8) -0.033(8) -0.017(4) 0.063(5)
C12 0.107(7) 0.150(14) 0.107(9) -0.013(9) -0.006(4) 0.075(7)
N1 0.113(6) 0.134(6) 0.105(5) -0.018(5) -0.002(5) 0.074(5)
N2 0.122(5) 0.112(5) 0.063(3) -0.006(3) -0.002(3) 0.051(4)
Tb3 0.1063(6) 0.1098(5) 0.0677(5) 0.00000(16) 0.0000(3) 0.0532(3)
O3H 0.099(5) 0.099(5) 0.052(5) 0.000 0.000 0.049(3)
O4H 0.115(5) 0.108(6) 0.054(3) -0.009(3) -0.0046(17) 0.054(3)
O2W 0.160(10) 0.156(7) 0.107(6) -0.017(3) -0.035(7) 0.080(5)
O1F 0.126(5) 0.132(5) 0.109(4) -0.001(4) -0.005(4) 0.067(5)
C1F 0.157(8) 0.187(15) 0.129(8) -0.029(10) -0.015(5) 0.093(8)
O1WH 0.198(13) 0.145(7) 0.228(15) -0.009(6) -0.017(12) 0.099(7)

loop_
_atom_type_symbol
_atom_type_description
_atom_type_scat_dispersion_real
_atom_type_scat_dispersion_imag
_atom_type_scat_source
C C 0.0181 0.0091 'International Tables Vol C Tables 4.2.6.8 and 6.1.1.4'
H H 0.0000 0.0000 'International Tables Vol C Tables 4.2.6.8 and 6.1.1.4'
N N 0.0311 0.0180 'International Tables Vol C Tables 4.2.6.8 and 6.1.1.4'
O O 0.0492 0.0322 'International Tables Vol C Tables 4.2.6.8 and 6.1.1.4'
Tb Tb -9.1472 9.1891 'International Tables Vol C Tables 4.2.6.8 and 6.1.1.4'

loop_
_geom_angle_atom_site_label_1
_geom_angle_atom_site_label_2
_geom_angle_atom_site_label_3
_geom_angle
_geom_angle_site_symmetry_1
_geom_angle_site_symmetry_3
O1WH Tb1 O1 89.2(5) . .
O1WH Tb1 O1 89.2(5) . 20
O1 Tb1 O1 75.9(3) . 20
O1WH Tb1 O1M 91.7(6) . .
O1 Tb1 O1M 142.02(17) . .
O1 Tb1 O1M 142.02(17) 20 .
O1WH Tb1 O1H 147.12(14) . 20
O1 Tb1 O1H 114.3(3) . 20
O1 Tb1 O1H 75.7(3) 20 20
O1M Tb1 O1H 83.5(4) . 20
O1WH Tb1 O1H 147.12(14) . .
O1 Tb1 O1H 75.7(3) . .
O1 Tb1 O1H 114.3(3) 20 .
O1M Tb1 O1H 83.5(4) . .
O1H Tb1 O1H 64.7(2) 20 .
O1WH Tb1 O2H 82.5(3) . .
O1 Tb1 O2H 76.0(2) . .
O1 Tb1 O2H 150.8(2) 20 .
O1M Tb1 O2H 66.51(16) . .
O1H Tb1 O2H 123.9(3) 20 .
O1H Tb1 O2H 65.7(3) . .
O1WH Tb1 O2H 82.5(3) . 3_655
O1 Tb1 O2H 150.8(2) . 3_655
O1 Tb1 O2H 76.0(2) 20 3_655
O1M Tb1 O2H 66.51(16) . 3_655
O1H Tb1 O2H 65.7(3) 20 3_655
O1H Tb1 O2H 123.9(3) . 3_655
O2H Tb1 O2H 130.0(3) . 3_655
O1WH Tb1 Tb1 78.9(4) . 5_665
O1 Tb1 Tb1 110.80(18) . 5_665
O1 Tb1 Tb1 166.0(2) 20 5_665
O1M Tb1 Tb1 33.03(14) . 5_665
O1H Tb1 Tb1 110.74(15) 20 5_665
O1H Tb1 Tb1 79.56(17) . 5_665
O2H Tb1 Tb1 35.12(15) . 5_665
O2H Tb1 Tb1 95.06(15) 3_655 5_665
O1WH Tb1 Tb1 78.9(4) . 3_655
O1 Tb1 Tb1 166.0(2) . 3_655
O1 Tb1 Tb1 110.80(18) 20 3_655
O1M Tb1 Tb1 33.03(14) . 3_655
O1H Tb1 Tb1 79.56(17) 20 3_655
O1H Tb1 Tb1 110.74(15) . 3_655
O2H Tb1 Tb1 95.06(15) . 3_655
O2H Tb1 Tb1 35.12(15) 3_655 3_655
Tb1 Tb1 Tb1 60.0 5_665 3_655
O1WH Tb1 Tb1 167.1(5) . 16_556
O1 Tb1 Tb1 100.9(2) . 16_556
O1 Tb1 Tb1 100.9(2) 20 16_556
O1M Tb1 Tb1 75.5(4) . 16_556
O1H Tb1 Tb1 33.00(11) 20 16_556
O1H Tb1 Tb1 33.00(11) . 16_556
O2H Tb1 Tb1 92.1(3) . 16_556
O2H Tb1 Tb1 92.1(3) 3_655 16_556
Tb1 Tb1 Tb1 90.0 5_665 16_556
Tb1 Tb1 Tb1 90.0 3_655 16_556
O1WH Tb1 Tb2 117.68(9) . .
O1 Tb1 Tb2 66.52(18) . .
O1 Tb1 Tb2 132.2(2) 20 .
O1M Tb1 Tb2 79.70(17) . .
O1H Tb1 Tb2 93.49(11) 20 .
O1H Tb1 Tb2 29.46(12) . .
O2H Tb1 Tb2 37.4(2) . .
O2H Tb1 Tb2 141.46(19) 3_655 .
Tb1 Tb1 Tb2 60.985(11) 5_665 .
Tb1 Tb1 Tb2 112.642(12) 3_655 .
Tb1 Tb1 Tb2 60.684(14) 16_556 .
O1H Tb2 O1H 83.5(3) . 21_665
O1H Tb2 O2 136.7(2) . 10_665
O1H Tb2 O2 80.4(2) 21_665 10_665
O1H Tb2 O2 136.7(2) . 21_665
O1H Tb2 O2 80.4(2) 21_665 21_665
O2 Tb2 O2 79.4(4) 10_665 21_665
O1H Tb2 O2 80.4(2) . 16_556
O1H Tb2 O2 136.7(2) 21_665 16_556
O2 Tb2 O2 84.4(4) 10_665 16_556
O2 Tb2 O2 135.9(3) 21_665 16_556
O1H Tb2 O2 80.4(2) . .
O1H Tb2 O2 136.7(2) 21_665 .
O2 Tb2 O2 135.9(3) 10_665 .
O2 Tb2 O2 84.4(4) 21_665 .
O2 Tb2 O2 79.4(4) 16_556 .
O1H Tb2 O2H 63.39(14) . .
O1H Tb2 O2H 63.39(14) 21_665 .
O2 Tb2 O2H 137.40(17) 10_665 .
O2 Tb2 O2H 73.4(2) 21_665 .
O2 Tb2 O2H 137.40(17) 16_556 .
O2 Tb2 O2H 73.4(2) . .
O1H Tb2 O2H 63.39(14) . 16_556
O1H Tb2 O2H 63.39(14) 21_665 16_556
O2 Tb2 O2H 73.4(2) 10_665 16_556
O2 Tb2 O2H 137.40(17) 21_665 16_556
O2 Tb2 O2H 73.4(2) 16_556 16_556
O2 Tb2 O2H 137.40(17) . 16_556
O2H Tb2 O2H 106.2(3) . 16_556
O1H Tb2 O1W 138.24(17) . .
O1H Tb2 O1W 138.24(17) 21_665 .
O2 Tb2 O1W 67.94(17) 10_665 .
O2 Tb2 O1W 67.94(17) 21_665 .
O2 Tb2 O1W 67.94(17) 16_556 .
O2 Tb2 O1W 67.94(17) . .
O2H Tb2 O1W 126.90(17) . .
O2H Tb2 O1W 126.90(17) 16_556 .
O1H Tb2 Tb1 77.44(14) . 14_666
O1H Tb2 Tb1 30.28(4) 21_665 14_666
O2 Tb2 Tb1 68.51(17) 10_665 14_666
O2 Tb2 Tb1 105.01(16) 21_665 14_666
O2 Tb2 Tb1 106.6(2) 16_556 14_666
O2 Tb2 Tb1 155.58(17) . 14_666
O2H Tb2 Tb1 87.50(15) . 14_666
O2H Tb2 Tb1 34.25(9) 16_556 14_666
O1W Tb2 Tb1 136.436(13) . 14_666
O1H Tb2 Tb1 30.28(4) . 16_556
O1H Tb2 Tb1 77.44(14) 21_665 16_556
O2 Tb2 Tb1 106.6(2) 10_665 16_556
O2 Tb2 Tb1 155.58(17) 21_665 16_556
O2 Tb2 Tb1 68.51(17) 16_556 16_556
O2 Tb2 Tb1 105.01(16) . 16_556
O2H Tb2 Tb1 87.50(15) . 16_556
O2H Tb2 Tb1 34.25(9) 16_556 16_556
O1W Tb2 Tb1 136.436(13) . 16_556
Tb1 Tb2 Tb1 58.03(2) 14_666 16_556
O1H Tb2 Tb1 77.44(14) . 5_665
O1H Tb2 Tb1 30.28(4) 21_665 5_665
O2 Tb2 Tb1 105.01(16) 10_665 5_665
O2 Tb2 Tb1 68.51(17) 21_665 5_665
O2 Tb2 Tb1 155.58(17) 16_556 5_665
O2 Tb2 Tb1 106.6(2) . 5_665
O2H Tb2 Tb1 34.25(9) . 5_665
O2H Tb2 Tb1 87.50(15) 16_556 5_665
O1W Tb2 Tb1 136.436(13) . 5_665
Tb1 Tb2 Tb1 58.63(3) 14_666 5_665
Tb1 Tb2 Tb1 87.13(3) 16_556 5_665
Tb1 O1M Tb1 113.9(3) 3_655 5_665
Tb1 O1M Tb1 113.9(3) 3_655 .
Tb1 O1M Tb1 113.9(3) 5_665 .
Tb2 O1H Tb1 120.25(14) . 16_556
Tb2 O1H Tb1 120.25(14) . .
Tb1 O1H Tb1 114.0(2) 16_556 .
Tb2 O1H H1H 97.8 . .
Tb1 O1H H1H 97.8 16_556 .
Tb1 O1H H1H 97.8 . .
Tb1 O2H Tb1 109.8(3) 5_665 .
Tb1 O2H Tb2 108.4(3) 5_665 .
Tb1 O2H Tb2 108.4(3) . .
Tb1 O2H H2H 110.1 5_665 .
Tb1 O2H H2H 110.1 . .
Tb2 O2H H2H 110.1 . .
C1 O1 Tb1 140.7(6) . .
C1 O2 Tb2 136.9(5) . .
O1 C1 O2 126.3(7) . .
O1 C1 C2 116.5(8) . .
O2 C1 C2 117.1(7) . .
C3 C2 C7 120.0 . .
C3 C2 C1 117.9(5) . .
C7 C2 C1 122.1(5) . .
C2 C3 C4 120.0 . .
C2 C3 H3 120.0 . .
C4 C3 H3 120.0 . .
C3 C4 C5 120.0 . .
C3 C4 H4 120.0 . .
C5 C4 H4 120.0 . .
C6 C5 C4 120.0 . .
C6 C5 C9 120.7(5) . .
C4 C5 C9 119.3(5) . .
C7 C6 C5 120.0 . .
C7 C6 H6 120.0 . .
C5 C6 H6 120.0 . .
C6 C7 C2 120.0 . .
C6 C7 H7 120.0 . .
C2 C7 H7 120.0 . .
C9 C8 C9 122.3(11) 19 .
C9 C8 H8 118.9 19 .
C9 C8 H8 118.9 . .
C10 C9 C8 118.8(8) . .
C10 C9 C5 119.6(6) . .
C8 C9 C5 121.6(7) . .
C9 C10 C11 120.4(8) . .
C9 C10 H10 119.8 . .
C11 C10 H10 119.8 . .
C10 C11 C10 119.3(10) 19 .
C10 C11 C12 120.3(5) 19 .
C10 C11 C12 120.3(5) . .
N1 C12 N1 115.1(11) . 19
N1 C12 C11 122.4(5) . .
N1 C12 C11 122.4(5) 19 .
C12 N1 N2 102.6(8) . .
N2 N2 N1 109.8(5) 19 .
N2 N2 Tb3 121.39(18) 19 .
N1 N2 Tb3 128.8(6) . .
O4H Tb3 O3H 95.4(3) 15 .
O4H Tb3 O1F 78.6(2) 15 .
O3H Tb3 O1F 137.2(2) . .
O4H Tb3 O1F 78.6(2) 15 20
O3H Tb3 O1F 137.2(2) . 20
O1F Tb3 O1F 83.6(4) . 20
O4H Tb3 O4H 66.3(2) 15 5
O3H Tb3 O4H 63.0(2) . 5
O1F Tb3 O4H 76.3(3) . 5
O1F Tb3 O4H 142.1(2) 20 5
O4H Tb3 O4H 66.3(2) 15 .
O3H Tb3 O4H 63.0(2) . .
O1F Tb3 O4H 142.1(2) . .
O1F Tb3 O4H 76.3(3) 20 .
O4H Tb3 O4H 100.8(4) 5 .
O4H Tb3 O2W 137.4(4) 15 .
O3H Tb3 O2W 127.2(4) . .
O1F Tb3 O2W 70.1(3) . .
O1F Tb3 O2W 70.1(3) 20 .
O4H Tb3 O2W 129.11(19) 5 .
O4H Tb3 O2W 129.11(19) . .
O4H Tb3 N2 133.90(19) 15 20
O3H Tb3 N2 70.1(3) . 20
O1F Tb3 N2 83.8(3) . 20
O1F Tb3 N2 141.2(3) 20 20
O4H Tb3 N2 68.2(2) 5 20
O4H Tb3 N2 130.9(2) . 20
O2W Tb3 N2 71.1(3) . 20
O4H Tb3 N2 133.91(19) 15 .
O3H Tb3 N2 70.1(3) . .
O1F Tb3 N2 141.2(3) . .
O1F Tb3 N2 83.8(3) 20 .
O4H Tb3 N2 130.9(2) 5 .
O4H Tb3 N2 68.2(2) . .
O2W Tb3 N2 71.1(3) . .
N2 Tb3 N2 83.4(3) 20 .
O4H Tb3 Tb3 33.85(9) 15 15
O3H Tb3 Tb3 81.6(2) . 15
O1F Tb3 Tb3 70.00(18) . 15
O1F Tb3 Tb3 109.68(17) 20 15
O4H Tb3 Tb3 33.10(16) 5 15
O4H Tb3 Tb3 86.97(18) . 15
O2W Tb3 Tb3 139.82(19) . 15
N2 Tb3 Tb3 100.06(17) 20 15
N2 Tb3 Tb3 148.49(18) . 15
O4H Tb3 Tb3 33.85(9) 15 17
O3H Tb3 Tb3 81.6(2) . 17
O1F Tb3 Tb3 109.69(17) . 17
O1F Tb3 Tb3 70.00(18) 20 17
O4H Tb3 Tb3 86.97(18) 5 17
O4H Tb3 Tb3 33.10(16) . 17
O2W Tb3 Tb3 139.81(19) . 17
N2 Tb3 Tb3 148.49(18) 20 17
N2 Tb3 Tb3 100.06(17) . 17
Tb3 Tb3 Tb3 61.24(2) 15 17
O4H Tb3 Tb3 85.85(19) 15 3
O3H Tb3 Tb3 31.54(8) . 3
O1F Tb3 Tb3 159.91(18) . 3
O1F Tb3 Tb3 105.8(2) 20 3
O4H Tb3 Tb3 85.92(19) 5 3
O4H Tb3 Tb3 32.70(17) . 3
O2W Tb3 Tb3 129.6(2) . 3
N2 Tb3 Tb3 98.31(18) 20 3
N2 Tb3 Tb3 58.61(18) . 3
Tb3 Tb3 Tb3 90.0 15 3
Tb3 Tb3 Tb3 59.377(12) 17 3
Tb3 O3H Tb3 116.91(15) 3 .
Tb3 O3H Tb3 116.92(15) 3 5
Tb3 O3H Tb3 116.91(15) . 5
Tb3 O3H H3H 100.2 3 .
Tb3 O3H H3H 100.2 . .
Tb3 O3H H3H 100.2 5 .
Tb3 O4H Tb3 113.05(19) 17 3
Tb3 O4H Tb3 113.05(19) 17 .
Tb3 O4H Tb3 114.6(3) 3 .
Tb3 O4H H4H 105.0 17 .
Tb3 O4H H4H 105.0 3 .
Tb3 O4H H4H 105.0 . .
C1F O1F Tb3 138.7(10) . .
O1F C1F O1F 122.1(19) 7 .
O1F C1F H1F 118.9 7 .
O1F C1F H1F 118.9 . .

loop_
_geom_bond_atom_site_label_1
_geom_bond_atom_site_label_2
_geom_bond_distance
_geom_bond_site_symmetry_2
Tb1 O1WH 2.192(19) .
Tb1 O1 2.300(6) .
Tb1 O1 2.300(6) 20
Tb1 O1M 2.305(4) .
Tb1 O1H 2.326(3) 20
Tb1 O1H 2.326(3) .
Tb1 O2H 2.363(4) .
Tb1 O2H 2.363(4) 3_655
Tb1 Tb1 3.8651(11) 5_665
Tb1 Tb1 3.8651(11) 3_655
Tb1 Tb1 3.902(2) 16_556
Tb1 Tb2 3.9845(8) .
Tb2 O1H 2.269(5) .
Tb2 O1H 2.269(5) 21_665
Tb2 O2 2.296(7) 10_665
Tb2 O2 2.296(7) 21_665
Tb2 O2 2.296(7) 16_556
Tb2 O2 2.297(7) .
Tb2 O2H 2.549(10) .
Tb2 O2H 2.549(10) 16_556
Tb2 O1W 2.64(3) .
Tb2 Tb1 3.9844(8) 14_666
Tb2 Tb1 3.9844(8) 16_556
Tb2 Tb1 3.9844(8) 5_665
O1M Tb1 2.305(4) 3_655
O1M Tb1 2.305(4) 5_665
O1H Tb1 2.326(3) 16_556
O1H H1H 0.8700 .
O2H Tb1 2.363(4) 5_665
O2H H2H 0.8700 .
O1 C1 1.250(12) .
O2 C1 1.258(12) .
C1 C2 1.499(7) .
C2 C3 1.3900 .
C2 C7 1.3900 .
C3 C4 1.3900 .
C3 H3 0.9500 .
C4 C5 1.3900 .
C4 H4 0.9500 .
C5 C6 1.3900 .
C5 C9 1.495(7) .
C6 C7 1.3900 .
C6 H6 0.9500 .
C7 H7 0.9500 .
C8 C9 1.370(7) 19
C8 C9 1.370(7) .
C8 H8 0.9500 .
C9 C10 1.368(8) .
C10 C11 1.390(7) .
C10 H10 0.9500 .
C11 C10 1.390(7) 19
C11 C12 1.498(9) .
C12 N1 1.332(10) .
C12 N1 1.332(10) 19
N1 N2 1.353(11) .
N2 N2 1.330(17) 19
N2 Tb3 2.534(7) .
Tb3 O4H 2.313(7) 15
Tb3 O3H 2.329(2) .
Tb3 O1F 2.347(8) .
Tb3 O1F 2.347(8) 20
Tb3 O4H 2.359(4) 5
Tb3 O4H 2.359(4) .
Tb3 O2W 2.436(11) .
Tb3 N2 2.534(7) 20
Tb3 Tb3 3.8974(12) 15
Tb3 Tb3 3.8975(12) 17
Tb3 Tb3 3.9704(15) 3
O3H Tb3 2.329(2) 3
O3H Tb3 2.329(2) 5
O3H H3H 0.8700 .
O4H Tb3 2.313(7) 17
O4H Tb3 2.359(4) 3
O4H H4H 0.8700 .
O1F C1F 1.312(13) .
C1F O1F 1.312(13) 7
C1F H1F 0.9500 .

loop_
_geom_torsion_atom_site_label_1
_geom_torsion_atom_site_label_2
_geom_torsion_atom_site_label_3
_geom_torsion_atom_site_label_4
_geom_torsion
_geom_torsion_site_symmetry_1
_geom_torsion_site_symmetry_4
Tb1 O1 C1 O2 -5(2) . .
Tb1 O1 C1 C2 179.3(8) . .
Tb2 O2 C1 O1 -10(2) . .
Tb2 O2 C1 C2 166.4(7) . .
O1 C1 C2 C3 -0.8(13) . .
O2 C1 C2 C3 -177.3(8) . .
O1 C1 C2 C7 -178.9(8) . .
O2 C1 C2 C7 4.6(13) . .
C7 C2 C3 C4 0.0 . .
C1 C2 C3 C4 -178.1(8) . .
C2 C3 C4 C5 0.0 . .
C3 C4 C5 C6 0.0 . .
C3 C4 C5 C9 179.7(8) . .
C4 C5 C6 C7 0.0 . .
C9 C5 C6 C7 -179.7(8) . .
C5 C6 C7 C2 0.0 . .
C3 C2 C7 C6 0.0 . .
C1 C2 C7 C6 178.0(9) . .
C9 C8 C9 C10 -3(3) 19 .
C9 C8 C9 C5 178.8(10) 19 .
C6 C5 C9 C10 146.6(10) . .
C4 C5 C9 C10 -33.1(14) . .
C6 C5 C9 C8 -35.5(17) . .
C4 C5 C9 C8 144.7(12) . .
C8 C9 C10 C11 1(2) . .
C5 C9 C10 C11 178.7(12) . .
C9 C10 C11 C10 2(3) . 19
C9 C10 C11 C12 -174.2(14) . .
C10 C11 C12 N1 -178.0(14) 19 .
C10 C11 C12 N1 -2(3) . .
C10 C11 C12 N1 2(3) 19 19
C10 C11 C12 N1 178.0(14) . 19
N1 C12 N1 N2 1.2(19) 19 .
C11 C12 N1 N2 -178.8(14) . .
C12 N1 N2 N2 -0.7(11) . 19
C12 N1 N2 Tb3 179.3(9) . .
Tb3 O1F C1F O1F -4.8(5) . 7

loop_
_platon_squeeze_void_nr
_platon_squeeze_void_average_x
_platon_squeeze_void_average_y
_platon_squeeze_void_average_z
_platon_squeeze_void_volume
_platon_squeeze_void_count_electrons
_platon_squeeze_void_content
1 -0.013 0.386 -0.002 16424 8825 ' '
